data_1565902
loop_
_publ_author_name
'Sarkar, Anupam'
'Mistry, Subhradeep'
'Natarajan, Srinivasan'

_publ_section_title
;
 Friedl\"ander, Knoevenagel, and Michael Reactions Employing the Same MOF:
 Synthesis, Structure, and Heterogeneous Catalytic Studies of
 ([Zn(1,4-NDCA)(3-BPDB)0.5]&#x00B7;(DMF)(MeOH) and
 [Cd4(1,4-NDCA)4(3-BPDB)4]&#x00B7;2(DMF)
;
_journal_issue 49
_journal_name_full 'The Journal of Physical Chemistry C'
_journal_page_first 27230
_journal_page_last 27240
_journal_paper_doi 10.1021/acs.jpcc.1c08474
_journal_volume 125
_journal_year 2021
_chemical_formula_moiety 'C18 H9 N2 O4 Zn'
_chemical_formula_sum 'C18 H9 N2 O4 Zn'
_chemical_formula_weight 382.66
_space_group_crystal_system triclinic
_space_group_IT_number 2
_space_group_name_Hall '-P 1'
_space_group_name_H-M_alt 'P -1'
_atom_sites_solution_hydrogens geom
_audit_creation_date 2015-12-08
_audit_creation_method
;
Olex2 1.2
(compiled 2015.09.30 svn.r3233 for OlexSys, GUI svn.r5103)
;
_cell_angle_alpha 93.653(3)
_cell_angle_beta 109.577(4)
_cell_angle_gamma 97.147(3)
_cell_formula_units_Z 2
_cell_length_a 10.2597(4)
_cell_length_b 10.8766(4)
_cell_length_c 10.9289(5)
_cell_measurement_reflns_used 4852
_cell_measurement_temperature 100.00(10)
_cell_measurement_theta_max 29.5580
_cell_measurement_theta_min 3.0740
_cell_volume 1132.87(9)
_computing_cell_refinement
;
CrysAlisPro, Agilent Technologies,
Version 1.171.37.34 (release 22-05-2014 CrysAlis171 .NET)
(compiled May 22 2014,16:03:01)
;
_computing_data_collection
;
CrysAlisPro, Agilent Technologies,
Version 1.171.37.34 (release 22-05-2014 CrysAlis171 .NET)
(compiled May 22 2014,16:03:01)
;
_computing_data_reduction
;
CrysAlisPro, Agilent Technologies,
Version 1.171.37.34 (release 22-05-2014 CrysAlis171 .NET)
(compiled May 22 2014,16:03:01)
;
_computing_molecular_graphics 'Olex2 (Dolomanov et al., 2009)'
_computing_publication_material 'Olex2 (Dolomanov et al., 2009)'
_computing_structure_refinement 'ShelXL (Sheldrick, 2015)'
_diffrn_ambient_environment N~2~
_diffrn_ambient_temperature 100.00(10)
_diffrn_detector 'CCD plate'
_diffrn_detector_area_resol_mean 16.0839
_diffrn_detector_type Eos
_diffrn_measured_fraction_theta_full 0.999
_diffrn_measured_fraction_theta_max 0.999
_diffrn_measurement_details
;
#__ type_ start__ end____ width___ exp.time_
  1 omega  -46.00   35.00   1.0000    8.0000
omega____ theta____ kappa____ phi______ frames
    -       18.5962  -57.0000  -60.0000 81

#__ type_ start__ end____ width___ exp.time_
  2 omega  -19.00   18.00   1.0000    8.0000
omega____ theta____ kappa____ phi______ frames
    -      -14.2212  -99.0000  -30.0000 37

#__ type_ start__ end____ width___ exp.time_
  3 omega  -19.00   19.00   1.0000    8.0000
omega____ theta____ kappa____ phi______ frames
    -      -14.2212  -99.0000 -150.0000 38

#__ type_ start__ end____ width___ exp.time_
  4 omega  -48.00   35.00   1.0000    8.0000
omega____ theta____ kappa____ phi______ frames
    -       18.5962  -57.0000 -180.0000 83

#__ type_ start__ end____ width___ exp.time_
  5 omega  -49.00   35.00   1.0000    8.0000
omega____ theta____ kappa____ phi______ frames
    -       18.5962  -57.0000   60.0000 84

#__ type_ start__ end____ width___ exp.time_
  6 omega  -18.00   19.00   1.0000    8.0000
omega____ theta____ kappa____ phi______ frames
    -      -14.2212  -99.0000   90.0000 37
;
_diffrn_measurement_device 'four-circle diffractometer'
_diffrn_measurement_device_type 'Xcalibur, Eos, Nova'
_diffrn_measurement_method '\w scans'
_diffrn_orient_matrix_UB_11 -0.0007668000
_diffrn_orient_matrix_UB_12 0.0619067000
_diffrn_orient_matrix_UB_13 -0.0167699000
_diffrn_orient_matrix_UB_21 -0.0508758000
_diffrn_orient_matrix_UB_22 -0.0224671000
_diffrn_orient_matrix_UB_23 -0.0621561000
_diffrn_orient_matrix_UB_31 -0.0541082000
_diffrn_orient_matrix_UB_32 0.0061719000
_diffrn_orient_matrix_UB_33 0.0257175000
_diffrn_radiation_monochromator mirror
_diffrn_radiation_probe x-ray
_diffrn_radiation_type MoK\a
_diffrn_radiation_wavelength 0.71073
_diffrn_reflns_av_R_equivalents 0.0261
_diffrn_reflns_av_unetI/netI 0.0386
_diffrn_reflns_Laue_measured_fraction_full 0.999
_diffrn_reflns_Laue_measured_fraction_max 0.999
_diffrn_reflns_limit_h_max 12
_diffrn_reflns_limit_h_min -12
_diffrn_reflns_limit_k_max 12
_diffrn_reflns_limit_k_min -12
_diffrn_reflns_limit_l_max 12
_diffrn_reflns_limit_l_min -12
_diffrn_reflns_number 7889
_diffrn_reflns_point_group_measured_fraction_full 0.999
_diffrn_reflns_point_group_measured_fraction_max 0.999
_diffrn_reflns_theta_full 25.000
_diffrn_reflns_theta_max 25.000
_diffrn_reflns_theta_min 2.592
_diffrn_source 'Mova (Mo) X-ray Source'
_exptl_absorpt_coefficient_mu 1.102
_exptl_absorpt_correction_T_max 0.896
_exptl_absorpt_correction_T_min 0.848
_exptl_absorpt_correction_type multi-scan
_exptl_absorpt_process_details
;
CrysAlisPro, Agilent Technologies,
Version 1.171.37.34 (release 22-05-2014 CrysAlis171 .NET)
(compiled May 22 2014,16:03:01)
Empirical absorption correction using spherical harmonics,
 implemented in SCALE3 ABSPACK scaling algorithm.
;
_exptl_crystal_colour colourless
_exptl_crystal_colour_primary colourless
_exptl_crystal_density_diffrn 1.122
_exptl_crystal_description block
_exptl_crystal_F_000 386
_exptl_crystal_size_max 0.15
_exptl_crystal_size_mid 0.13
_exptl_crystal_size_min 0.1
_refine_diff_density_max 2.705
_refine_diff_density_min -0.784
_refine_diff_density_rms 0.147
_refine_ls_extinction_method none
_refine_ls_goodness_of_fit_ref 1.064
_refine_ls_hydrogen_treatment constr
_refine_ls_matrix_type full
_refine_ls_number_parameters 262
_refine_ls_number_reflns 3983
_refine_ls_number_restraints 0
_refine_ls_restrained_S_all 1.064
_refine_ls_R_factor_all 0.0640
_refine_ls_R_factor_gt 0.0618
_refine_ls_shift/su_max 0.000
_refine_ls_shift/su_mean 0.000
_refine_ls_structure_factor_coef Fsqd
_refine_ls_weighting_details 'w=1/[\s^2^(Fo^2^)+(0.1287P)^2^+3.5105P] where P=(Fo^2^+2Fc^2^)/3'
_refine_ls_weighting_scheme calc
_refine_ls_wR_factor_gt 0.1902
_refine_ls_wR_factor_ref 0.1924
_reflns_Friedel_coverage 0.000
_reflns_number_gt 3757
_reflns_number_total 3983
_reflns_threshold_expression 'I > 2\s(I)'
_cod_data_source_file jp1c08474_si_002.cif
_cod_data_source_block I_Zn
_cod_database_code 1565902
_chemical_oxdiff_formula 'C12 H12 N2 O4 Zn2'
_shelx_space_group_comment
;
The symmetry employed for this shelxl refinement is uniquely defined
by the following loop, which should always be used as a source of
symmetry information in preference to the above space-group names.
They are only intended as comments.
;
_reflns_odcompleteness_completeness 99.89
_reflns_odcompleteness_iscentric 1
_reflns_odcompleteness_theta 26.32
_olex2_refinement_description
;
1. Fixed Uiso
 At 1.2 times of:
  All C(H) groups
2. Others
 Fixed Sof: C4(0.5) H4(0.5) C7(0.5) H7(0.5) C5(0.5) H5(0.5) C8(0.5) H8(0.5)
 C20(0.5) H20(0.5) C18(0.5) H18(0.5) C21(0.5) H21(0.5) C22(0.5) H22(0.5)
3.a Aromatic/amide H refined with riding coordinates:
 C13(H13), C10(H10), C11(H11), C14(H14), C9(H9), C4(H4), C7(H7), C5(H5),
 C8(H8), C20(H20), C18(H18), C21(H21), C22(H22)
;
_shelx_shelxl_version_number 2014/7
_olex2_submission_special_instructions 'No special instructions were received'

loop_
_space_group_symop_operation_xyz
'x, y, z'
'-x, -y, -z'

loop_
_atom_site_label
_atom_site_type_symbol
_atom_site_fract_x
_atom_site_fract_y
_atom_site_fract_z
_atom_site_U_iso_or_equiv
_atom_site_adp_type
_atom_site_occupancy
_atom_site_site_symmetry_order
_atom_site_calc_flag
_atom_site_refinement_flags_posn
_atom_site_refinement_flags_adp
_atom_site_refinement_flags_occupancy
_atom_site_disorder_assembly
_atom_site_disorder_group
Zn1 Zn 0.65554(5) 0.51891(4) 0.55052(4) 0.0133(2) Uani 1 1 d . . . . .
N1 N 0.8625(4) 0.5849(3) 0.5985(3) 0.0165(8) Uani 1 1 d . . . . .
O1 O 0.6046(4) 0.5008(4) 0.3520(3) 0.0341(9) Uani 1 1 d . . . . .
O2 O 0.6422(4) 0.3314(3) 0.5397(4) 0.0382(10) Uani 1 1 d . . . . .
O3 O 0.6265(4) 0.5201(4) 0.7245(3) 0.0371(10) Uani 1 1 d . . . . .
C13 C 0.8980(5) 0.6985(4) 0.5677(4) 0.0197(9) Uani 1 1 d . . . . .
H13 H 0.8278 0.7454 0.5311 0.024 Uiso 1 1 calc R . . . .
N2 N 0.9736(4) 0.9409(4) 0.5121(4) 0.0285(9) Uani 1 1 d . . . . .
C12 C 1.0358(5) 0.7486(4) 0.5884(5) 0.0234(10) Uani 1 1 d . . . . .
C10 C 1.1034(5) 0.5599(5) 0.6751(5) 0.0264(10) Uani 1 1 d . . . . .
H10 H 1.1715 0.5110 0.7119 0.032 Uiso 1 1 calc R . . . .
C11 C 1.1399(5) 0.6772(5) 0.6424(5) 0.0263(11) Uani 1 1 d . . . . .
H11 H 1.2331 0.7078 0.6565 0.032 Uiso 1 1 calc R . . . .
C14 C 1.0695(5) 0.8747(5) 0.5553(5) 0.0277(11) Uani 1 1 d . . . . .
H14 H 1.1616 0.9063 0.5660 0.033 Uiso 1 1 calc R . . . .
C9 C 0.9646(5) 0.5175(4) 0.6521(4) 0.0204(9) Uani 1 1 d . . . . .
H9 H 0.9402 0.4390 0.6744 0.024 Uiso 1 1 calc R . . . .
O4 O 0.5883(4) 0.6876(3) 0.5303(5) 0.0406(10) Uani 1 1 d . . . . .
C1 C 0.4894(5) 0.4917(4) 0.2618(4) 0.0192(9) Uani 1 1 d . . . . .
C2 C 0.4939(5) 0.4950(5) 0.1259(5) 0.0258(10) Uani 1 1 d . . . . .
C15 C 0.5219(5) 0.2690(4) 0.5032(5) 0.0221(10) Uani 1 1 d . . . . .
C16 C 0.5107(5) 0.1288(4) 0.5007(6) 0.0311(12) Uani 1 1 d . . . . .
C3 C 0.5875(5) 0.5889(6) 0.1039(5) 0.0347(13) Uani 1 1 d . . . . .
C6 C 0.4074(6) 0.4063(6) 0.0252(5) 0.0378(13) Uani 1 1 d . . . . .
C4 C 0.6730(12) 0.7013(10) 0.2065(10) 0.033(2) Uani 0.5 1 d . . P . .
H4 H 0.6666 0.7040 0.2895 0.040 Uiso 0.5 1 calc R . P . .
C7 C 0.3185(13) 0.2879(12) 0.0452(11) 0.041(3) Uani 0.5 1 d . . P . .
H7 H 0.3171 0.2784 0.1287 0.049 Uiso 0.5 1 calc R . P . .
C5 C 0.7591(15) 0.7986(13) 0.1802(12) 0.052(4) Uani 0.5 1 d . . P . .
H5 H 0.8162 0.8586 0.2475 0.063 Uiso 0.5 1 calc R . P . .
C8 C 0.2403(17) 0.1944(13) -0.0568(13) 0.059(4) Uani 0.5 1 d . . P . .
H8 H 0.1872 0.1265 -0.0394 0.070 Uiso 0.5 1 calc R . P . .
C17 C 0.5254(10) 0.0597(8) 0.3985(10) 0.074(2) Uani 1 1 d . . . . .
C19 C 0.4826(11) 0.0734(8) 0.6022(10) 0.075(2) Uani 1 1 d . . . . .
C20 C 0.466(2) 0.1433(16) 0.708(2) 0.078(5) Uani 0.5 1 d . . P . .
H20 H 0.4671 0.2291 0.7091 0.093 Uiso 0.5 1 calc R . P . .
C18 C 0.5363(18) 0.1147(15) 0.2837(19) 0.072(5) Uani 0.5 1 d . . P . .
H18 H 0.5223 0.1974 0.2796 0.086 Uiso 0.5 1 calc R . P . .
C21 C 0.446(2) 0.078(2) 0.815(2) 0.092(6) Uani 0.5 1 d . . P . .
H21 H 0.4428 0.1291 0.8847 0.111 Uiso 0.5 1 calc R . P . .
C22 C 0.432(3) -0.054(2) 0.830(2) 0.122(10) Uani 0.5 1 d . . P . .
H22 H 0.4090 -0.0928 0.8952 0.146 Uiso 0.5 1 calc R . P . .

loop_
_atom_site_aniso_label
_atom_site_aniso_U_11
_atom_site_aniso_U_22
_atom_site_aniso_U_33
_atom_site_aniso_U_23
_atom_site_aniso_U_13
_atom_site_aniso_U_12
Zn1 0.0154(3) 0.0118(3) 0.0144(3) 0.0019(2) 0.0080(2) 0.0003(2)
N1 0.0188(18) 0.0149(18) 0.0170(18) 0.0003(14) 0.0088(15) 0.0003(14)
O1 0.0216(18) 0.067(3) 0.0150(16) 0.0057(16) 0.0090(14) 0.0039(17)
O2 0.031(2) 0.0138(17) 0.064(3) 0.0081(17) 0.0103(19) -0.0002(15)
O3 0.0198(18) 0.077(3) 0.0164(17) 0.0061(18) 0.0098(14) 0.0039(18)
C13 0.022(2) 0.020(2) 0.019(2) 0.0008(18) 0.0099(18) 0.0016(18)
N2 0.029(2) 0.022(2) 0.034(2) 0.0034(18) 0.0154(19) -0.0092(17)
C12 0.024(2) 0.025(2) 0.022(2) -0.0021(19) 0.0126(19) -0.0037(19)
C10 0.024(2) 0.029(3) 0.029(3) 0.003(2) 0.012(2) 0.008(2)
C11 0.017(2) 0.034(3) 0.028(3) -0.002(2) 0.0101(19) -0.001(2)
C14 0.026(2) 0.027(3) 0.031(3) -0.001(2) 0.016(2) -0.007(2)
C9 0.021(2) 0.020(2) 0.022(2) 0.0022(18) 0.0109(19) 0.0016(18)
O4 0.031(2) 0.0142(17) 0.081(3) 0.0103(18) 0.023(2) 0.0071(15)
C1 0.024(2) 0.019(2) 0.017(2) 0.0018(17) 0.0107(19) 0.0041(18)
C2 0.020(2) 0.045(3) 0.017(2) 0.007(2) 0.0102(19) 0.008(2)
C15 0.030(3) 0.014(2) 0.028(2) 0.0057(18) 0.016(2) 0.0019(19)
C16 0.027(3) 0.014(2) 0.061(4) 0.008(2) 0.026(3) 0.0033(19)
C3 0.024(3) 0.063(4) 0.019(2) 0.009(2) 0.010(2) 0.008(2)
C6 0.027(3) 0.070(4) 0.019(3) 0.006(3) 0.011(2) 0.004(3)
C4 0.045(6) 0.034(6) 0.017(5) 0.000(4) 0.010(4) -0.003(5)
C7 0.047(7) 0.053(7) 0.021(5) 0.000(5) 0.017(5) -0.008(6)
C5 0.065(9) 0.049(8) 0.028(6) -0.009(5) 0.013(6) -0.031(7)
C8 0.085(11) 0.044(7) 0.044(7) 0.001(6) 0.033(7) -0.027(7)
C17 0.088(6) 0.057(5) 0.088(6) 0.014(4) 0.046(5) 0.009(4)
C19 0.090(6) 0.063(5) 0.081(6) 0.008(4) 0.041(5) 0.018(5)
C20 0.101(14) 0.047(9) 0.094(13) 0.005(9) 0.049(12) 0.005(9)
C18 0.065(10) 0.050(9) 0.092(13) 0.014(8) 0.017(9) 0.001(7)
C21 0.109(16) 0.092(15) 0.093(14) -0.014(11) 0.066(13) 0.000(12)
C22 0.19(3) 0.084(14) 0.069(12) -0.023(11) -0.006(14) 0.084(16)

loop_
_atom_type_symbol
_atom_type_description
_atom_type_scat_dispersion_real
_atom_type_scat_dispersion_imag
_atom_type_scat_source
C C 0.0033 0.0016 'International Tables Vol C Tables 4.2.6.8 and 6.1.1.4'
H H 0.0000 0.0000 'International Tables Vol C Tables 4.2.6.8 and 6.1.1.4'
N N 0.0061 0.0033 'International Tables Vol C Tables 4.2.6.8 and 6.1.1.4'
O O 0.0106 0.0060 'International Tables Vol C Tables 4.2.6.8 and 6.1.1.4'
Zn Zn 0.2839 1.4301 'International Tables Vol C Tables 4.2.6.8 and 6.1.1.4'

loop_
_geom_angle_atom_site_label_1
_geom_angle_atom_site_label_2
_geom_angle_atom_site_label_3
_geom_angle
_geom_angle_site_symmetry_1
_geom_angle_site_symmetry_3
_geom_angle_publ_flag
N1 Zn1 Zn1 165.65(11) . 2_666 ?
N1 Zn1 O1 97.58(14) . . ?
N1 Zn1 O4 96.39(15) . . ?
O1 Zn1 Zn1 76.14(10) . 2_666 ?
O2 Zn1 Zn1 87.45(11) . 2_666 ?
O2 Zn1 N1 105.32(15) . . ?
O2 Zn1 O1 87.34(18) . . ?
O2 Zn1 O3 89.48(18) . . ?
O2 Zn1 O4 157.95(17) . . ?
O3 Zn1 Zn1 82.25(10) . 2_666 ?
O3 Zn1 N1 103.98(14) . . ?
O3 Zn1 O1 158.27(15) . . ?
O3 Zn1 O4 88.97(18) . . ?
O4 Zn1 Zn1 70.55(11) . 2_666 ?
O4 Zn1 O1 86.01(18) . . ?
C13 N1 Zn1 117.9(3) . . ?
C13 N1 C9 118.6(4) . . ?
C9 N1 Zn1 123.4(3) . . ?
C1 O1 Zn1 131.3(3) . . ?
C15 O2 Zn1 117.1(3) . . ?
C1 O3 Zn1 124.6(3) 2_666 . ?
N1 C13 H13 118.8 . . ?
N1 C13 C12 122.4(4) . . ?
C12 C13 H13 118.8 . . ?
C14 N2 N2 112.2(5) . 2_776 ?
C13 C12 C11 118.2(4) . . ?
C13 C12 C14 120.3(4) . . ?
C11 C12 C14 121.5(4) . . ?
C11 C10 H10 120.7 . . ?
C9 C10 H10 120.7 . . ?
C9 C10 C11 118.7(5) . . ?
C12 C11 H11 120.3 . . ?
C10 C11 C12 119.4(4) . . ?
C10 C11 H11 120.3 . . ?
N2 C14 C12 120.5(4) . . ?
N2 C14 H14 119.7 . . ?
C12 C14 H14 119.7 . . ?
N1 C9 C10 122.7(4) . . ?
N1 C9 H9 118.7 . . ?
C10 C9 H9 118.7 . . ?
C15 O4 Zn1 139.5(3) 2_666 . ?
O1 C1 C2 116.3(4) . . ?
O3 C1 O1 125.4(4) 2_666 . ?
O3 C1 C2 118.3(4) 2_666 . ?
C3 C2 C1 118.5(4) . . ?
C6 C2 C1 120.4(4) . . ?
C6 C2 C3 121.1(5) . . ?
O2 C15 C16 117.6(4) . . ?
O4 C15 O2 125.3(4) 2_666 . ?
O4 C15 C16 117.1(4) 2_666 . ?
C17 C16 C15 119.7(5) . . ?
C17 C16 C19 121.7(6) . . ?
C19 C16 C15 118.6(6) . . ?
C2 C3 C6 119.2(5) . 2_665 ?
C2 C3 C4 124.0(6) . . ?
C6 C3 C4 116.2(6) 2_665 . ?
C2 C6 C3 119.7(5) . 2_665 ?
C2 C6 C7 124.2(6) . . ?
C3 C6 C7 115.5(6) 2_665 . ?
C3 C4 H4 118.4 . . ?
C5 C4 C3 123.3(9) . . ?
C5 C4 H4 118.4 . . ?
C6 C7 H7 118.4 . . ?
C8 C7 C6 123.2(9) . . ?
C8 C7 H7 118.4 . . ?
C4 C5 H5 119.9 . . ?
C8 C5 C4 120.2(11) 2_665 . ?
C8 C5 H5 119.9 2_665 . ?
C7 C8 H8 119.4 . . ?
C5 C8 C7 121.2(11) 2_665 . ?
C5 C8 H8 119.4 2_665 . ?
C16 C17 C19 119.5(7) . 2_656 ?
C16 C17 C18 122.0(10) . . ?
C19 C17 C18 118.2(10) 2_656 . ?
C16 C19 C17 118.7(7) . 2_656 ?
C16 C19 C20 122.4(10) . . ?
C20 C19 C17 118.9(10) . 2_656 ?
C19 C20 H20 120.8 . . ?
C19 C20 C21 118.5(15) . . ?
C21 C20 H20 120.8 . . ?
C17 C18 H18 115.9 . . ?
C17 C18 C22 128.1(16) . 2_656 ?
C22 C18 H18 115.9 2_656 . ?
C20 C21 H21 114.7 . . ?
C22 C21 C20 130.6(18) . . ?
C22 C21 H21 114.7 . . ?
C18 C22 H22 127.7 2_656 . ?
C21 C22 C18 105(2) . 2_656 ?
C21 C22 H22 127.7 . . ?

loop_
_geom_bond_atom_site_label_1
_geom_bond_atom_site_label_2
_geom_bond_distance
_geom_bond_site_symmetry_2
_geom_bond_publ_flag
Zn1 Zn1 2.9712(9) 2_666 ?
Zn1 N1 2.031(4) . ?
Zn1 O1 2.044(3) . ?
Zn1 O2 2.020(3) . ?
Zn1 O3 2.020(3) . ?
Zn1 O4 2.039(3) . ?
N1 C13 1.340(6) . ?
N1 C9 1.347(6) . ?
O1 C1 1.248(6) . ?
O2 C15 1.253(6) . ?
O3 C1 1.240(6) 2_666 ?
C13 H13 0.9300 . ?
C13 C12 1.388(6) . ?
N2 N2 1.408(8) 2_776 ?
N2 C14 1.271(7) . ?
C12 C11 1.391(7) . ?
C12 C14 1.470(7) . ?
C10 H10 0.9300 . ?
C10 C11 1.387(7) . ?
C10 C9 1.372(7) . ?
C11 H11 0.9300 . ?
C14 H14 0.9300 . ?
C9 H9 0.9300 . ?
O4 C15 1.229(6) 2_666 ?
C1 O3 1.240(6) 2_666 ?
C1 C2 1.503(6) . ?
C2 C3 1.402(8) . ?
C2 C6 1.388(8) . ?
C15 O4 1.229(6) 2_666 ?
C15 C16 1.512(6) . ?
C16 C17 1.368(10) . ?
C16 C19 1.390(10) . ?
C3 C6 1.433(7) 2_665 ?
C3 C4 1.556(12) . ?
C6 C3 1.433(7) 2_665 ?
C6 C7 1.554(13) . ?
C4 H4 0.9300 . ?
C4 C5 1.399(15) . ?
C7 H7 0.9300 . ?
C7 C8 1.404(17) . ?
C5 H5 0.9300 . ?
C5 C8 1.358(17) 2_665 ?
C8 C5 1.358(17) 2_665 ?
C8 H8 0.9300 . ?
C17 C19 1.439(12) 2_656 ?
C17 C18 1.46(2) . ?
C19 C17 1.439(12) 2_656 ?
C19 C20 1.41(2) . ?
C20 H20 0.9300 . ?
C20 C21 1.47(3) . ?
C18 H18 0.9300 . ?
C18 C22 1.52(3) 2_656 ?
C21 H21 0.9300 . ?
C21 C22 1.45(3) . ?
C22 C18 1.52(3) 2_656 ?
C22 H22 0.9300 . ?

loop_
_geom_torsion_atom_site_label_1
_geom_torsion_atom_site_label_2
_geom_torsion_atom_site_label_3
_geom_torsion_atom_site_label_4
_geom_torsion
_geom_torsion_site_symmetry_1
_geom_torsion_site_symmetry_2
_geom_torsion_site_symmetry_3
_geom_torsion_site_symmetry_4
_geom_torsion_publ_flag
Zn1 N1 C13 C12 -175.7(3) . . . . ?
Zn1 N1 C9 C10 175.1(3) . . . . ?
Zn1 O1 C1 O3 -7.4(8) . . . 2_666 ?
Zn1 O1 C1 C2 172.9(3) . . . . ?
Zn1 O2 C15 O4 2.5(7) . . . 2_666 ?
Zn1 O2 C15 C16 -177.2(3) . . . . ?
N1 C13 C12 C11 0.4(7) . . . . ?
N1 C13 C12 C14 -178.8(4) . . . . ?
O1 C1 C2 C3 -48.0(7) . . . . ?
O1 C1 C2 C6 131.8(5) . . . . ?
O2 C15 C16 C17 -79.7(8) . . . . ?
O2 C15 C16 C19 101.7(7) . . . . ?
O3 C1 C2 C3 132.3(5) 2_666 . . . ?
O3 C1 C2 C6 -48.0(7) 2_666 . . . ?
C13 N1 C9 C10 -0.7(7) . . . . ?
C13 C12 C11 C10 -0.8(7) . . . . ?
C13 C12 C14 N2 2.7(7) . . . . ?
N2 N2 C14 C12 179.1(5) 2_776 . . . ?
C11 C12 C14 N2 -176.4(5) . . . . ?
C11 C10 C9 N1 0.3(7) . . . . ?
C14 C12 C11 C10 178.4(4) . . . . ?
C9 N1 C13 C12 0.4(6) . . . . ?
C9 C10 C11 C12 0.4(7) . . . . ?
O4 C15 C16 C17 100.6(7) 2_666 . . . ?
O4 C15 C16 C19 -78.0(8) 2_666 . . . ?
C1 C2 C3 C6 -179.7(5) . . . 2_665 ?
C1 C2 C3 C4 -8.7(9) . . . . ?
C1 C2 C6 C3 179.7(5) . . . 2_665 ?
C1 C2 C6 C7 -9.8(10) . . . . ?
C2 C3 C4 C5 -175.8(11) . . . . ?
C2 C6 C7 C8 -174.8(12) . . . . ?
C15 C16 C17 C19 178.8(7) . . . 2_656 ?
C15 C16 C17 C18 -6.9(14) . . . . ?
C15 C16 C19 C17 -178.8(7) . . . 2_656 ?
C15 C16 C19 C20 -0.8(15) . . . . ?
C16 C17 C18 C22 173.1(17) . . . 2_656 ?
C16 C19 C20 C21 -175.6(14) . . . . ?
C3 C2 C6 C3 -0.5(9) . . . 2_665 ?
C3 C2 C6 C7 169.9(7) . . . . ?
C3 C6 C7 C8 -4.0(16) 2_665 . . . ?
C3 C4 C5 C8 7(2) . . . 2_665 ?
C6 C2 C3 C6 0.5(9) . . . 2_665 ?
C6 C2 C3 C4 171.5(7) . . . . ?
C6 C3 C4 C5 -4.5(15) 2_665 . . . ?
C6 C7 C8 C5 2(2) . . . 2_665 ?
C17 C16 C19 C17 2.6(15) . . . 2_656 ?
C17 C16 C19 C20 -179.4(13) . . . . ?
C17 C19 C20 C21 2(2) 2_656 . . . ?
C19 C16 C17 C19 -2.6(15) . . . 2_656 ?
C19 C16 C17 C18 171.7(11) . . . . ?
C19 C17 C18 C22 -12(2) 2_656 . . 2_656 ?
C19 C20 C21 C22 -4(4) . . . . ?
C20 C21 C22 C18 8(3) . . . 2_656 ?
